data_7055983
loop_
_publ_author_name
'Govor, Evgen V.'
'Sanakis, Yiannis'
'Raptis, Raphael G.'

_publ_section_title
;
 Synthesis of pyrazole (hemi)aminals via the cleavage of saturated
 aliphatic ether C--O bonds in the presence of ferric halides
;
_journal_issue 6
_journal_name_full 'New J. Chem.'
_journal_page_first 2220
_journal_paper_doi 10.1039/C6NJ03822K
_journal_volume 41
_journal_year 2017
_chemical_formula_sum 'C10 H16 Cl5 Fe N4 O'
_chemical_formula_weight 441.37
_chemical_name_common EVG042
_space_group_crystal_system monoclinic
_space_group_IT_number 15
_space_group_name_Hall '-C 2yc'
_space_group_name_H-M_alt 'C 1 2/c 1'
_symmetry_space_group_name_Hall '-C 2yc'
_symmetry_space_group_name_H-M 'C 1 2/c 1'
_atom_sites_solution_hydrogens mixed
_audit_update_record
;
2016-12-06 deposited with the CCDC.
2017-01-30 downloaded from the CCDC.
;
_cell_angle_alpha 90
_cell_angle_beta 110.281(3)
_cell_angle_gamma 90
_cell_formula_units_Z 4
_cell_length_a 24.487(3)
_cell_length_b 8.7651(10)
_cell_length_c 8.5302(10)
_cell_measurement_reflns_used 9934
_cell_measurement_temperature 298
_cell_measurement_theta_max 27.5654
_cell_measurement_theta_min 3.3326
_cell_volume 1717.3(4)
_computing_cell_refinement 'SAINT V8.37A (Bruker AXS Inc., 2015)'
_computing_data_collection 'Bruker Instrument Service vV6.2.1'
_computing_data_reduction 'SAINT V8.37A (Bruker AXS Inc., 2015)'
_computing_structure_refinement 'SHELXL-2014 (Sheldrick, 2015)'
_computing_structure_solution 'SHELXT-2014 (Sheldrick, 2015)'
_diffrn_ambient_temperature 298
_diffrn_detector_area_resol_mean 10.4167
_diffrn_measured_fraction_theta_full 0.996
_diffrn_measured_fraction_theta_max 0.996
_diffrn_measurement_device_type 'Bruker D8 Quest CMOS'
_diffrn_measurement_method '\f and \w scans'
_diffrn_radiation_monochromator 'TRIUMPH curved-crystal'
_diffrn_radiation_type 'Mo K\a'
_diffrn_radiation_wavelength 0.71073
_diffrn_reflns_av_R_equivalents 0.0476
_diffrn_reflns_av_unetI/netI 0.0247
_diffrn_reflns_limit_h_max 31
_diffrn_reflns_limit_h_min -31
_diffrn_reflns_limit_k_max 11
_diffrn_reflns_limit_k_min -11
_diffrn_reflns_limit_l_max 11
_diffrn_reflns_limit_l_min -11
_diffrn_reflns_number 17884
_diffrn_reflns_theta_full 27.61
_diffrn_reflns_theta_max 27.61
_diffrn_reflns_theta_min 3.33
_diffrn_source 'fine-focus tube'
_exptl_absorpt_coefficient_mu 1.657
_exptl_absorpt_correction_T_max 0.75
_exptl_absorpt_correction_T_min 0.56
_exptl_absorpt_correction_type multi-scan
_exptl_absorpt_process_details 'SADABS (Sheldrick, 2015)'
_exptl_crystal_colour 'lustrous intense red'
_exptl_crystal_density_diffrn 1.707
_exptl_crystal_density_method 'not measured'
_exptl_crystal_description Polygon
_exptl_crystal_F_000 892
_exptl_crystal_size_max 0.699
_exptl_crystal_size_mid 0.617
_exptl_crystal_size_min 0.466
_refine_diff_density_max 0.341
_refine_diff_density_min -0.385
_refine_ls_extinction_method none
_refine_ls_goodness_of_fit_ref 1.239
_refine_ls_hydrogen_treatment mixed
_refine_ls_matrix_type full
_refine_ls_number_parameters 108
_refine_ls_number_reflns 1975
_refine_ls_number_restraints 0
_refine_ls_restrained_S_all 1.239
_refine_ls_R_factor_all 0.0503
_refine_ls_R_factor_gt 0.0428
_refine_ls_shift/su_max 0.001
_refine_ls_shift/su_mean 0.000
_refine_ls_structure_factor_coef Fsqd
_refine_ls_weighting_details 'w=1/[\s^2^(Fo^2^)+(0.0099P)^2^+7.6418P] where P=(Fo^2^+2Fc^2^)/3'
_refine_ls_weighting_scheme calc
_refine_ls_wR_factor_gt 0.0848
_refine_ls_wR_factor_ref 0.0889
_reflns_number_gt 1758
_reflns_number_total 1975
_reflns_threshold_expression 'I > 2\s(I)'
_cod_data_source_file c6nj03822k2.cif
_cod_data_source_block EVG149
_cod_depositor_comments 'Adding full bibliography for 7055976--7055983.cif.'
_cod_database_code 7055983

loop_
_space_group_symop_operation_xyz
'x, y, z'
'-x, y, -z+1/2'
'x+1/2, y+1/2, z'
'-x+1/2, y+1/2, -z+1/2'
'-x, -y, -z'
'x, -y, z-1/2'
'-x+1/2, -y+1/2, -z'
'x+1/2, -y+1/2, z-1/2'

loop_
_atom_site_type_symbol
_atom_site_label
_atom_site_fract_x
_atom_site_fract_y
_atom_site_fract_z
_atom_site_U_iso_or_equiv
_atom_site_adp_type
_atom_site_calc_flag
_atom_site_refinement_flags_adp
_atom_site_refinement_flags_occupancy
_atom_site_refinement_flags_posn
_atom_site_occupancy
Fe Fe1 0 0.22113(8) 0.75 0.02265(17) Uani d T P S 1
H H1 -0.010(3) -0.069(7) 0.842(7) 0.09(2) Uiso d . . . 1
Cl Cl1 0 0.48459(13) 0.75 0.0281(3) Uani d T P S 1
Cl Cl2 0.05246(4) 0.21605(12) 1.03837(11) 0.0331(2) Uani d . . . 1
H H2 0.050(2) 0.368(5) 0.513(6) 0.042(13) Uiso d . . . 1
Cl Cl4 0.24280(4) 0.20467(16) 0.74126(17) 0.0534(3) Uani d . . . 1
O O1 0 -0.0148(4) 0.75 0.0377(9) Uani d T P S 1
N N1 0.07895(13) 0.2184(4) 0.6914(4) 0.0271(7) Uani d . . . 1
N N2 0.08257(13) 0.3228(4) 0.5764(4) 0.0284(7) Uani d . . . 1
C C1 0.13321(16) 0.1633(4) 0.7631(5) 0.0272(8) Uani d . . . 1
C C2 0.16950(15) 0.2366(4) 0.6907(5) 0.0290(8) Uani d . . . 1
C C3 0.13661(16) 0.3366(4) 0.5728(5) 0.0284(8) Uani d . . . 1
C C4 0.14903(18) 0.0399(5) 0.8912(6) 0.0419(10) Uani d . . . 1
H H4A 0.1607 0.0843 1.0007 0.063 Uiso calc . . GR 1
H H4B 0.1806 -0.019 0.8803 0.063 Uiso calc . . GR 1
H H4C 0.116 -0.0252 0.8749 0.063 Uiso calc . . GR 1
C C5 0.15196(18) 0.4416(5) 0.4581(6) 0.0401(10) Uani d . . . 1
H H5A 0.1935 0.4501 0.4922 0.06 Uiso calc . . GR 1
H H5B 0.1355 0.5404 0.4617 0.06 Uiso calc . . GR 1
H H5C 0.1368 0.4023 0.3463 0.06 Uiso calc . . GR 1

loop_
_atom_site_aniso_label
_atom_site_aniso_U_11
_atom_site_aniso_U_22
_atom_site_aniso_U_33
_atom_site_aniso_U_12
_atom_site_aniso_U_13
_atom_site_aniso_U_23
Fe1 0.0239(3) 0.0222(3) 0.0246(4) 0 0.0119(3) 0
Cl1 0.0310(6) 0.0222(5) 0.0319(6) 0 0.0121(6) 0
Cl2 0.0324(5) 0.0408(5) 0.0266(5) 0.0015(4) 0.0109(4) 0.0046(4)
Cl4 0.0219(5) 0.0728(8) 0.0634(7) 0.0083(5) 0.0119(5) 0.0077(6)
O1 0.058(2) 0.0220(18) 0.047(2) 0 0.036(2) 0
N1 0.0248(15) 0.0301(16) 0.0285(16) 0.0058(13) 0.0118(13) 0.0082(13)
N2 0.0234(15) 0.0328(16) 0.0329(17) 0.0060(13) 0.0146(14) 0.0120(14)
C1 0.0256(18) 0.0268(18) 0.0283(19) 0.0033(15) 0.0083(15) 0.0007(15)
C2 0.0180(16) 0.036(2) 0.0320(19) 0.0025(14) 0.0075(14) -0.0034(16)
C3 0.0246(18) 0.0312(19) 0.0314(19) 0.0004(15) 0.0124(16) -0.0006(15)
C4 0.037(2) 0.042(2) 0.045(2) 0.0150(18) 0.013(2) 0.017(2)
C5 0.035(2) 0.046(2) 0.044(2) -0.0022(19) 0.0195(19) 0.011(2)

loop_
_atom_type_symbol
_atom_type_description
_atom_type_scat_dispersion_real
_atom_type_scat_dispersion_imag
_atom_type_scat_source
C C 0.0033 0.0016 'International Tables Vol C Tables 4.2.6.8 and 6.1.1.4'
H H 0.0000 0.0000 'International Tables Vol C Tables 4.2.6.8 and 6.1.1.4'
Cl Cl 0.1484 0.1585 'International Tables Vol C Tables 4.2.6.8 and 6.1.1.4'
Fe Fe 0.3463 0.8444 'International Tables Vol C Tables 4.2.6.8 and 6.1.1.4'
N N 0.0061 0.0033 'International Tables Vol C Tables 4.2.6.8 and 6.1.1.4'
O O 0.0106 0.0060 'International Tables Vol C Tables 4.2.6.8 and 6.1.1.4'

loop_
_geom_angle_atom_site_label_1
_geom_angle_atom_site_label_2
_geom_angle_atom_site_label_3
_geom_angle_site_symmetry_1
_geom_angle_site_symmetry_3
_geom_angle
Cl1 Fe1 Cl2 . . 91.09(3)
Cl1 Fe1 Cl2 . 2_556 91.09(3)
Cl2 Fe1 Cl2 2_556 . 177.83(6)
O1 Fe1 Cl1 . . 180.0
O1 Fe1 Cl2 . 2_556 88.91(3)
O1 Fe1 Cl2 . . 88.91(3)
O1 Fe1 N1 . 2_556 89.37(9)
O1 Fe1 N1 . . 89.37(9)
N1 Fe1 Cl1 . . 90.63(9)
N1 Fe1 Cl1 2_556 . 90.63(9)
N1 Fe1 Cl2 2_556 2_556 91.94(9)
N1 Fe1 Cl2 . 2_556 88.04(9)
N1 Fe1 Cl2 2_556 . 88.04(9)
N1 Fe1 Cl2 . . 91.94(9)
N1 Fe1 N1 2_556 . 178.74(17)
Fe1 O1 H1 . . 118.(3)
N2 N1 Fe1 . . 116.4(2)
C1 N1 Fe1 . . 136.2(2)
C1 N1 N2 . . 105.5(3)
N1 N2 H2 . . 118.(3)
C3 N2 H2 . . 129.(3)
C3 N2 N1 . . 112.8(3)
N1 C1 C2 . . 108.2(3)
N1 C1 C4 . . 124.0(3)
C2 C1 C4 . . 127.8(3)
C1 C2 Cl4 . . 125.6(3)
C3 C2 Cl4 . . 126.0(3)
C3 C2 C1 . . 108.4(3)
N2 C3 C2 . . 105.1(3)
N2 C3 C5 . . 123.3(3)
C2 C3 C5 . . 131.6(4)
C1 C4 H4A . . 109.5
C1 C4 H4B . . 109.5
C1 C4 H4C . . 109.5
H4A C4 H4B . . 109.5
H4A C4 H4C . . 109.5
H4B C4 H4C . . 109.5
C3 C5 H5A . . 109.5
C3 C5 H5B . . 109.5
C3 C5 H5C . . 109.5
H5A C5 H5B . . 109.5
H5A C5 H5C . . 109.5
H5B C5 H5C . . 109.5

loop_
_geom_bond_atom_site_label_1
_geom_bond_atom_site_label_2
_geom_bond_site_symmetry_2
_geom_bond_distance
Fe1 Cl1 . 2.3093(14)
Fe1 Cl2 2_556 2.3478(9)
Fe1 Cl2 . 2.3478(9)
Fe1 O1 . 2.068(4)
Fe1 N1 . 2.158(3)
Fe1 N1 2_556 2.158(3)
Cl4 C2 . 1.717(4)
O1 H1 . 1.02(6)
N1 N2 . 1.366(4)
N1 C1 . 1.345(5)
N2 H2 . 0.89(5)
N2 C3 . 1.339(5)
C1 C2 . 1.402(5)
C1 C4 . 1.490(5)
C2 C3 . 1.366(5)
C3 C5 . 1.484(5)
C4 H4A . 0.96
C4 H4B . 0.96
C4 H4C . 0.96
C5 H5A . 0.96
C5 H5B . 0.96
C5 H5C . 0.96

loop_
_geom_torsion_atom_site_label_1
_geom_torsion_atom_site_label_2
_geom_torsion_atom_site_label_3
_geom_torsion_atom_site_label_4
_geom_torsion
Fe1 N1 N2 C3 166.6(3)
Fe1 N1 C1 C2 -162.5(3)
Fe1 N1 C1 C4 20.2(6)
Cl4 C2 C3 N2 179.9(3)
Cl4 C2 C3 C5 0.4(7)
N1 N2 C3 C2 0.0(4)
N1 N2 C3 C5 179.6(4)
N1 C1 C2 Cl4 180.0(3)
N1 C1 C2 C3 -0.4(5)
N2 N1 C1 C2 0.4(4)
N2 N1 C1 C4 -176.9(4)
C1 N1 N2 C3 -0.3(4)
C1 C2 C3 N2 0.2(4)
C1 C2 C3 C5 -179.3(4)
C4 C1 C2 Cl4 -2.9(6)
C4 C1 C2 C3 176.7(4)
